data_4511156
loop_
_publ_author_name
'Su\'arez-Varela, Jos\'e'
'Moreno, Jos\'e Mar\'ia'
'Maimoun, Ikram Ben'
'Lloret, Francesc'
'Mrozinski, Jerzy'
'Kivek\"as, Raikko'
'Colacio, Enrique'

_publ_section_title
;
 Novel Bimetallic-Dicyanamide Extended Two- and Three-Dimensional Networks
 through [Cu(rac-CTH)]2+Cation Templation
;
_journal_issue 9
_journal_name_full 'Crystal Growth &amp; Design'
_journal_page_first 4102
_journal_paper_doi 10.1021/cg9003438
_journal_volume 9
_journal_year 2009
_chemical_formula_sum 'C52 H92 Cu2 Mn3 N38 O10'
_chemical_formula_weight 1701.54
_chemical_name_systematic
; 
 ? 
;
_space_group_IT_number 15
_symmetry_cell_setting monoclinic
_symmetry_space_group_name_Hall '-C 2yc'
_symmetry_space_group_name_H-M 'C 1 2/c 1'
_atom_sites_solution_hydrogens geom
_atom_sites_solution_primary direct
_atom_sites_solution_secondary difmap
_audit_creation_method SHELXL-97
_cell_angle_alpha 90.00
_cell_angle_beta 112.0030(10)
_cell_angle_gamma 90.00
_cell_formula_units_Z 4
_cell_length_a 31.4115(19)
_cell_length_b 11.5964(7)
_cell_length_c 23.1449(15)
_cell_measurement_reflns_used 258
_cell_measurement_temperature 298(2)
_cell_measurement_theta_max 23.1035
_cell_measurement_theta_min 2.3666
_cell_volume 7816.7(8)
_computing_cell_refinement 'Bruker SMART'
_computing_data_collection 'Bruker SMART'
_computing_data_reduction 'Bruker SAINT'
_computing_molecular_graphics 'Bruker SHELXTL'
_computing_publication_material 'Bruker SHELXTL'
_computing_structure_refinement 'SHELXL-97 (Sheldrick, 1997)'
_computing_structure_solution 'SHELXS-97 (Sheldrick, 1990)'
_diffrn_ambient_temperature 298(2)
_diffrn_measured_fraction_theta_full 0.895
_diffrn_measured_fraction_theta_max 0.895
_diffrn_measurement_device_type 'CCD area detector'
_diffrn_measurement_method 'phi and omega scans'
_diffrn_radiation_monochromator graphite
_diffrn_radiation_source 'fine-focus sealed tube'
_diffrn_radiation_type MoK\a
_diffrn_radiation_wavelength 0.71073
_diffrn_reflns_av_R_equivalents 0.0532
_diffrn_reflns_av_sigmaI/netI 0.0757
_diffrn_reflns_limit_h_max 33
_diffrn_reflns_limit_h_min -39
_diffrn_reflns_limit_k_max 11
_diffrn_reflns_limit_k_min -15
_diffrn_reflns_limit_l_max 30
_diffrn_reflns_limit_l_min -29
_diffrn_reflns_number 23504
_diffrn_reflns_theta_full 28.29
_diffrn_reflns_theta_max 28.29
_diffrn_reflns_theta_min 1.99
_diffrn_standards_decay_% <1
_exptl_absorpt_coefficient_mu 1.082
_exptl_absorpt_correction_T_max 0.8426
_exptl_absorpt_correction_T_min 0.7774
_exptl_absorpt_correction_type 'empirical (Sheldrick, 1996)'
_exptl_crystal_colour blue
_exptl_crystal_density_diffrn 1.446
_exptl_crystal_density_method 'not measured'
_exptl_crystal_description prismatic
_exptl_crystal_F_000 3532
_exptl_crystal_size_max 0.24
_exptl_crystal_size_mid 0.20
_exptl_crystal_size_min 0.13
_refine_diff_density_max 0.515
_refine_diff_density_min -0.320
_refine_diff_density_rms 0.069
_refine_ls_extinction_method none
_refine_ls_goodness_of_fit_ref 0.904
_refine_ls_hydrogen_treatment constr
_refine_ls_matrix_type full
_refine_ls_number_parameters 526
_refine_ls_number_reflns 8691
_refine_ls_number_restraints 0
_refine_ls_restrained_S_all 0.904
_refine_ls_R_factor_all 0.0983
_refine_ls_R_factor_gt 0.0563
_refine_ls_shift/su_max 0.078
_refine_ls_shift/su_mean 0.007
_refine_ls_structure_factor_coef Fsqd
_refine_ls_weighting_details 'calc w=1/[\s^2^(Fo^2^)+(0.0767P)^2^+0.6375P] where P=(Fo^2^+2Fc^2^)/3'
_refine_ls_weighting_scheme calc
_refine_ls_wR_factor_gt 0.1263
_refine_ls_wR_factor_ref 0.1476
_reflns_number_gt 5434
_reflns_number_total 8691
_reflns_threshold_expression >2sigma(I)
_cod_data_source_file cg9003438_si_001.cif
_cod_data_source_block Compound_1
_cod_depositor_comments
;
The following automatic conversions were performed:

'_symmetry_cell_setting' value 'Monoclinic' changed to 'monoclinic'
according to
/usr/data/users/saulius/automatic-downloads/retrospective/ACS/lib/dictionaries/cif_core.dic
dictionary named 'cif_core.dic' version 2.4.2 from 2011-04-26.

Automatic conversion script
Id: cif_fix_values 2281 2013-09-26 08:29:07Z andrius 
;
_cod_original_sg_symbol_H-M C2/c
_cod_database_code 4511156

loop_
_symmetry_equiv_pos_as_xyz
'x, y, z'
'-x, y, -z+1/2'
'x+1/2, y+1/2, z'
'-x+1/2, y+1/2, -z+1/2'
'-x, -y, -z'
'x, -y, z-1/2'
'-x+1/2, -y+1/2, -z'
'x+1/2, -y+1/2, z-1/2'

loop_
_atom_site_label
_atom_site_type_symbol
_atom_site_fract_x
_atom_site_fract_y
_atom_site_fract_z
_atom_site_U_iso_or_equiv
_atom_site_adp_type
_atom_site_occupancy
_atom_site_symmetry_multiplicity
_atom_site_calc_flag
_atom_site_refinement_flags
Cu1 Cu 0.131217(14) 0.77993(4) 0.096624(18) 0.03724(14) Uani 1 1 d .
N1C N 0.08564(9) 0.6510(3) 0.05807(14) 0.0422(7) Uani 1 1 d .
H1C H 0.0658 0.6750 0.0198 0.081(15) Uiso 1 1 d R
N2C N 0.15239(10) 0.7775(2) 0.02431(13) 0.0377(6) Uani 1 1 d .
H2C H 0.1290 0.7939 -0.0119 0.065(13) Uiso 1 1 d R
N3C N 0.19012(10) 0.8690(3) 0.14391(13) 0.0446(7) Uani 1 1 d .
H3C H 0.1750 0.9448 0.1425 0.117(19) Uiso 1 1 d R
N4C N 0.11018(12) 0.7706(3) 0.16995(15) 0.0608(9) Uani 1 1 d .
H4C H 0.0947 0.8367 0.1550 0.017(7) Uiso 1 1 d R
C1C C 0.10445(13) 0.5448(3) 0.03843(18) 0.0503(9) Uani 1 1 d .
C11C C 0.14033(17) 0.4886(4) 0.0949(2) 0.0748(14) Uani 1 1 d .
H11A H 0.1643 0.5430 0.1153 0.112 Uiso 1 1 calc R
H11B H 0.1531 0.4229 0.0819 0.112 Uiso 1 1 calc R
H11C H 0.1263 0.4642 0.1233 0.112 Uiso 1 1 calc R
C12C C 0.06550(18) 0.4604(4) 0.0050(3) 0.0864(16) Uani 1 1 d .
H12A H 0.0435 0.4972 -0.0310 0.130 Uiso 1 1 calc R
H12B H 0.0508 0.4374 0.0328 0.130 Uiso 1 1 calc R
H12C H 0.0778 0.3937 -0.0078 0.130 Uiso 1 1 calc R
C2C C 0.12508(13) 0.5809(3) -0.00861(17) 0.0460(9) Uani 1 1 d .
H2CA H 0.1008 0.6172 -0.0431 0.055 Uiso 1 1 calc R
H2CB H 0.1335 0.5110 -0.0247 0.055 Uiso 1 1 calc R
C3C C 0.16669(12) 0.6615(3) 0.01061(16) 0.0402(8) Uani 1 1 d .
H3CA H 0.1903 0.6313 0.0487 0.048 Uiso 1 1 calc R
C31C C 0.18571(15) 0.6622(4) -0.0411(2) 0.0641(12) Uani 1 1 d .
H31A H 0.2119 0.7123 -0.0297 0.096 Uiso 1 1 calc R
H31B H 0.1625 0.6892 -0.0791 0.096 Uiso 1 1 calc R
H31C H 0.1947 0.5854 -0.0472 0.096 Uiso 1 1 calc R
C4C C 0.18786(13) 0.8695(3) 0.03886(19) 0.0505(9) Uani 1 1 d .
H4CA H 0.1732 0.9446 0.0307 0.061 Uiso 1 1 calc R
H4CB H 0.2056 0.8607 0.0127 0.061 Uiso 1 1 calc R
C5C C 0.21915(13) 0.8606(4) 0.10669(19) 0.0538(10) Uani 1 1 d .
H5CA H 0.2354 0.7876 0.1145 0.065 Uiso 1 1 calc R
H5CB H 0.2415 0.9225 0.1176 0.065 Uiso 1 1 calc R
C6C C 0.21318(14) 0.8475(3) 0.21253(18) 0.0581(11) Uani 1 1 d .
C61C C 0.25451(19) 0.9280(5) 0.2402(3) 0.0981(19) Uani 1 1 d .
H61A H 0.2768 0.9107 0.2222 0.147 Uiso 1 1 calc R
H61B H 0.2680 0.9171 0.2845 0.147 Uiso 1 1 calc R
H61C H 0.2446 1.0066 0.2312 0.147 Uiso 1 1 calc R
C62C C 0.22954(16) 0.7238(4) 0.2241(2) 0.0681(12) Uani 1 1 d .
H62A H 0.2514 0.7098 0.2051 0.102 Uiso 1 1 calc R
H62B H 0.2038 0.6728 0.2064 0.102 Uiso 1 1 calc R
H62C H 0.2437 0.7103 0.2681 0.102 Uiso 1 1 calc R
C7C C 0.17866(16) 0.8763(4) 0.24190(18) 0.0652(12) Uani 1 1 d .
H7CA H 0.1643 0.9491 0.2245 0.078 Uiso 1 1 calc R
H7CB H 0.1955 0.8886 0.2861 0.078 Uiso 1 1 calc R
C8C C 0.14083(17) 0.7905(4) 0.23507(18) 0.0638(12) Uani 1 1 d .
H8CA H 0.1557 0.7167 0.2514 0.077 Uiso 1 1 calc R
C81C C 0.1141(2) 0.8265(5) 0.2754(2) 0.0963(18) Uani 1 1 d .
H81A H 0.0905 0.7709 0.2711 0.144 Uiso 1 1 calc R
H81B H 0.1004 0.9008 0.2621 0.144 Uiso 1 1 calc R
H81C H 0.1347 0.8305 0.3182 0.144 Uiso 1 1 calc R
C9C C 0.08623(19) 0.6561(5) 0.1635(2) 0.0786(14) Uani 1 1 d .
H9CA H 0.1088 0.5952 0.1797 0.094 Uiso 1 1 calc R
H9CB H 0.0666 0.6567 0.1874 0.094 Uiso 1 1 calc R
C10C C 0.05887(15) 0.6346(4) 0.0983(2) 0.0659(12) Uani 1 1 d .
H10A H 0.0327 0.6865 0.0848 0.079 Uiso 1 1 calc R
H10B H 0.0472 0.5563 0.0936 0.079 Uiso 1 1 calc R
N11 N 0.08782(12) 0.9357(3) 0.05900(17) 0.0653(10) Uani 1 1 d .
C12 C 0.06829(14) 1.0184(4) 0.04136(18) 0.0535(10) Uani 1 1 d .
N13 N 0.04870(17) 1.1148(4) 0.01692(19) 0.0930(15) Uani 1 1 d .
C14 C 0.02143(14) 1.1719(4) 0.03520(17) 0.0525(10) Uani 1 1 d .
N15 N -0.00313(12) 1.2321(3) 0.04810(16) 0.0583(9) Uani 1 1 d .
Mn1 Mn 0.2500 0.7500 0.5000 0.0410(2) Uani 1 2 d S
Mn2 Mn 0.089134(19) 1.24850(5) 0.23461(2) 0.04415(16) Uani 1 1 d .
N21 N 0.23288(13) 0.9112(3) 0.44582(17) 0.0668(10) Uani 1 1 d .
C22 C 0.22256(12) 0.9918(3) 0.41513(17) 0.0452(9) Uani 1 1 d .
N23 N 0.21599(12) 1.0872(3) 0.38459(18) 0.0703(11) Uani 1 1 d .
C24 C 0.17601(14) 1.1174(3) 0.34462(18) 0.0493(9) Uani 1 1 d .
N25 N 0.14321(12) 1.1544(3) 0.30870(16) 0.0630(9) Uani 1 1 d .
N31 N 0.29950(16) 0.7053(4) 0.4551(2) 0.0871(13) Uani 1 1 d .
C32 C 0.18756(14) 1.1790(3) 0.0824(2) 0.0531(10) Uani 1 1 d .
N33 N 0.17634(13) 1.1362(3) 0.12677(18) 0.0652(10) Uani 1 1 d .
C34 C 0.14947(14) 1.1865(3) 0.14870(18) 0.0491(9) Uani 1 1 d .
N35 N 0.12652(15) 1.2214(3) 0.17285(18) 0.0695(10) Uani 1 1 d .
N41 N 0.19571(15) 0.6591(4) 0.42335(19) 0.0809(12) Uani 1 1 d .
C42A C 0.1856(5) 0.6087(11) 0.3795(7) 0.056(3) Uani 0.522(12) 1 d P
C42B C 0.1646(5) 0.6146(11) 0.3851(6) 0.053(3) Uani 0.478(12) 1 d P
N43A N 0.1284(3) 1.5668(8) 0.3441(4) 0.097(4) Uani 0.522(12) 1 d P
N43B N 0.1792(3) 0.5574(8) 0.3287(4) 0.085(4) Uani 0.478(12) 1 d P
C44A C 0.1469(6) 1.4841(14) 0.3021(9) 0.067(5) Uani 0.522(12) 1 d P
C44B C 0.1286(5) 1.4837(17) 0.3089(8) 0.053(4) Uani 0.478(12) 1 d P
N45 N 0.12318(14) 1.4135(4) 0.27450(19) 0.0716(11) Uani 1 1 d .
N51 N 0.04594(14) 1.0966(4) 0.1983(2) 0.0787(12) Uani 1 1 d .
C52 C 0.0254(2) 1.0207(5) 0.1773(3) 0.097(2) Uani 1 1 d .
N53A N -0.0176(4) 0.9623(9) 0.1596(8) 0.146(8) Uani 0.492(16) 1 d P
N53B N 0.0170(4) 0.9213(9) 0.1426(5) 0.099(5) Uani 0.508(16) 1 d P
C54 C -0.0118(2) 0.8447(6) 0.1541(3) 0.0993(19) Uani 1 1 d .
N55 N -0.0274(2) 0.7590(5) 0.1523(3) 0.125(2) Uani 1 1 d .
O1W O 0.03811(9) 1.3569(2) 0.16213(11) 0.0558(7) Uani 1 1 d .
H1WA H 0.0233 1.4186 0.1692 0.067 Uiso 1 1 d R
H1WB H 0.0249 1.3167 0.1266 0.067 Uiso 1 1 d R
O2W O 0.04897(10) 1.2760(3) 0.29555(13) 0.0683(8) Uani 1 1 d .
H2WA H 0.0581 1.2249 0.3273 0.082 Uiso 1 1 d R
H2WB H 0.0207 1.2716 0.2656 0.082 Uiso 1 1 d R
O3W O 0.07486(10) 1.1496(3) 0.40558(12) 0.0738(9) Uani 1 1 d .
H3WA H 0.0588 1.1485 0.4306 0.089 Uiso 1 1 d R
H3WB H 0.1000 1.1046 0.4169 0.089 Uiso 1 1 d R
O4W O -0.02017(12) 1.5189(3) 0.18451(18) 0.0887(10) Uani 1 1 d .
H4WA H -0.0244 1.5952 0.1867 0.106 Uiso 1 1 d R
H4WB H -0.0423 1.4784 0.1914 0.106 Uiso 1 1 d R
O5W O -0.11702(17) 0.9201(5) 0.0738(3) 0.154(2) Uani 1 1 d .
H5WB H -0.1064 0.8882 0.0464 0.185 Uiso 1 1 d R
H5WA H -0.1035 0.8863 0.1113 0.185 Uiso 1 1 d R

loop_
_atom_site_aniso_label
_atom_site_aniso_U_11
_atom_site_aniso_U_22
_atom_site_aniso_U_33
_atom_site_aniso_U_23
_atom_site_aniso_U_13
_atom_site_aniso_U_12
Cu1 0.0370(2) 0.0381(2) 0.0362(2) 0.00047(18) 0.01323(18) 0.00273(18)
N1C 0.0373(16) 0.0451(18) 0.0451(17) 0.0055(14) 0.0166(14) -0.0029(13)
N2C 0.0378(15) 0.0330(15) 0.0408(15) 0.0037(12) 0.0130(13) 0.0033(12)
N3C 0.0417(17) 0.0360(17) 0.0473(17) -0.0058(13) 0.0065(14) 0.0049(13)
N4C 0.063(2) 0.075(3) 0.0465(18) 0.0024(17) 0.0232(17) 0.006(2)
C1C 0.053(2) 0.038(2) 0.058(2) -0.0026(18) 0.0185(19) -0.0067(17)
C11C 0.103(4) 0.048(3) 0.078(3) 0.023(2) 0.039(3) 0.020(3)
C12C 0.097(4) 0.065(3) 0.110(4) -0.025(3) 0.054(3) -0.043(3)
C2C 0.048(2) 0.039(2) 0.049(2) -0.0054(16) 0.0164(17) -0.0015(17)
C3C 0.0391(19) 0.0360(19) 0.0449(19) -0.0031(15) 0.0152(16) 0.0036(15)
C31C 0.065(3) 0.072(3) 0.070(3) -0.014(2) 0.041(2) -0.004(2)
C4C 0.055(2) 0.039(2) 0.068(2) -0.0017(18) 0.034(2) -0.0094(18)
C5C 0.040(2) 0.046(2) 0.072(3) -0.011(2) 0.017(2) -0.0076(17)
C6C 0.055(2) 0.048(2) 0.049(2) -0.0068(19) -0.0053(19) 0.0023(19)
C61C 0.089(4) 0.095(4) 0.077(3) -0.016(3) -0.007(3) -0.028(3)
C62C 0.063(3) 0.060(3) 0.068(3) 0.013(2) 0.010(2) 0.020(2)
C7C 0.088(3) 0.055(3) 0.039(2) -0.0073(19) 0.008(2) 0.011(3)
C8C 0.085(3) 0.063(3) 0.043(2) 0.010(2) 0.023(2) 0.024(3)
C81C 0.135(5) 0.111(4) 0.053(3) 0.013(3) 0.046(3) 0.040(4)
C9C 0.089(4) 0.085(4) 0.078(3) 0.009(3) 0.049(3) -0.011(3)
C10C 0.061(3) 0.079(3) 0.072(3) 0.012(2) 0.041(2) -0.012(2)
N11 0.064(2) 0.058(2) 0.069(2) 0.0036(18) 0.0184(18) 0.0242(19)
C12 0.059(2) 0.060(3) 0.042(2) -0.0018(19) 0.0201(18) 0.015(2)
N13 0.131(4) 0.093(3) 0.074(3) 0.033(2) 0.061(3) 0.069(3)
C14 0.057(2) 0.052(2) 0.040(2) 0.0065(18) 0.0088(19) 0.014(2)
N15 0.053(2) 0.059(2) 0.056(2) -0.0033(17) 0.0120(17) 0.0146(17)
Mn1 0.0494(5) 0.0367(4) 0.0393(4) 0.0032(3) 0.0193(3) 0.0022(3)
Mn2 0.0432(3) 0.0522(4) 0.0363(3) 0.0035(2) 0.0141(2) 0.0033(3)
N21 0.075(2) 0.048(2) 0.069(2) 0.0187(19) 0.0169(19) 0.0056(19)
C22 0.042(2) 0.046(2) 0.045(2) -0.0027(18) 0.0125(17) -0.0013(17)
N23 0.050(2) 0.057(2) 0.082(3) 0.029(2) 0.0001(18) -0.0043(17)
C24 0.053(2) 0.046(2) 0.048(2) 0.0070(18) 0.017(2) 0.0003(19)
N25 0.058(2) 0.068(2) 0.052(2) 0.0108(18) 0.0074(17) 0.0124(19)
N31 0.113(4) 0.075(3) 0.109(3) 0.000(3) 0.083(3) 0.000(3)
C32 0.056(2) 0.044(2) 0.068(3) -0.010(2) 0.033(2) -0.0031(19)
N33 0.086(3) 0.052(2) 0.080(2) 0.0121(18) 0.056(2) 0.0114(19)
C34 0.063(3) 0.044(2) 0.049(2) 0.0078(17) 0.031(2) 0.0014(19)
N35 0.088(3) 0.068(2) 0.068(2) 0.0041(19) 0.047(2) 0.008(2)
N41 0.093(3) 0.065(3) 0.062(2) -0.001(2) 0.003(2) -0.018(2)
C42A 0.058(8) 0.049(6) 0.054(7) 0.003(5) 0.014(6) -0.001(6)
C42B 0.064(9) 0.047(6) 0.043(6) 0.002(4) 0.013(7) 0.007(7)
N43A 0.079(6) 0.089(7) 0.090(7) -0.032(5) -0.006(5) 0.016(5)
N43B 0.111(8) 0.077(6) 0.075(6) -0.020(5) 0.044(6) -0.048(6)
C44A 0.089(13) 0.038(6) 0.061(7) 0.004(5) 0.015(9) 0.001(9)
C44B 0.046(8) 0.058(8) 0.041(7) -0.003(5) 0.001(6) -0.006(7)
N45 0.074(3) 0.065(3) 0.064(2) -0.009(2) 0.011(2) -0.006(2)
N51 0.070(3) 0.061(3) 0.084(3) 0.009(2) 0.004(2) -0.008(2)
C52 0.092(4) 0.069(4) 0.095(4) 0.014(3) -0.006(3) -0.010(3)
N53A 0.072(8) 0.070(8) 0.257(18) -0.019(8) 0.015(9) -0.002(6)
N53B 0.114(10) 0.096(8) 0.109(8) -0.041(6) 0.068(7) -0.058(7)
C54 0.087(4) 0.069(4) 0.119(5) 0.000(4) 0.012(3) -0.002(3)
N55 0.148(5) 0.069(3) 0.155(6) -0.007(3) 0.055(4) -0.016(3)
O1W 0.0641(17) 0.0535(17) 0.0427(14) -0.0003(12) 0.0118(13) 0.0114(14)
O2W 0.0543(18) 0.103(3) 0.0529(16) 0.0112(17) 0.0262(14) 0.0085(17)
O3W 0.0592(18) 0.111(3) 0.0496(16) -0.0014(17) 0.0190(14) -0.0192(18)
O4W 0.096(2) 0.073(2) 0.119(3) -0.016(2) 0.065(2) -0.0120(19)
O5W 0.149(4) 0.153(5) 0.142(4) 0.009(4) 0.034(3) 0.006(4)

loop_
_atom_type_symbol
_atom_type_description
_atom_type_scat_dispersion_real
_atom_type_scat_dispersion_imag
_atom_type_scat_source
C C 0.0033 0.0016 'International Tables Vol C Tables 4.2.6.8 and 6.1.1.4'
H H 0.0000 0.0000 'International Tables Vol C Tables 4.2.6.8 and 6.1.1.4'
N N 0.0061 0.0033 'International Tables Vol C Tables 4.2.6.8 and 6.1.1.4'
O O 0.0106 0.0060 'International Tables Vol C Tables 4.2.6.8 and 6.1.1.4'
Mn Mn 0.3368 0.7283 'International Tables Vol C Tables 4.2.6.8 and 6.1.1.4'
Cu Cu 0.3201 1.2651 'International Tables Vol C Tables 4.2.6.8 and 6.1.1.4'

loop_
_geom_angle_atom_site_label_1
_geom_angle_atom_site_label_2
_geom_angle_atom_site_label_3
_geom_angle
_geom_angle_site_symmetry_1
_geom_angle_site_symmetry_3
N2C Cu1 N1C 91.27(11) . .
N2C Cu1 N3C 86.43(12) . .
N1C Cu1 N3C 162.92(12) . .
N2C Cu1 N4C 176.13(14) . .
N1C Cu1 N4C 86.08(13) . .
N3C Cu1 N4C 95.27(13) . .
N2C Cu1 N11 91.76(13) . .
N1C Cu1 N11 101.37(13) . .
N3C Cu1 N11 95.62(13) . .
N4C Cu1 N11 91.53(15) . .
C10C N1C C1C 117.6(3) . .
C10C N1C Cu1 106.9(2) . .
C1C N1C Cu1 116.2(2) . .
C3C N2C C4C 115.8(3) . .
C3C N2C Cu1 114.1(2) . .
C4C N2C Cu1 104.7(2) . .
C5C N3C C6C 116.7(3) . .
C5C N3C Cu1 106.7(2) . .
C6C N3C Cu1 117.7(2) . .
C8C N4C C9C 110.5(4) . .
C8C N4C Cu1 123.5(3) . .
C9C N4C Cu1 105.7(3) . .
N1C C1C C11C 109.9(3) . .
N1C C1C C2C 108.1(3) . .
C11C C1C C2C 111.0(3) . .
N1C C1C C12C 110.2(3) . .
C11C C1C C12C 110.8(4) . .
C2C C1C C12C 106.8(3) . .
C1C C2C C3C 120.5(3) . .
N2C C3C C31C 113.6(3) . .
N2C C3C C2C 108.7(3) . .
C31C C3C C2C 108.5(3) . .
N2C C4C C5C 109.1(3) . .
N3C C5C C4C 107.4(3) . .
N3C C6C C62C 110.0(3) . .
N3C C6C C7C 107.2(3) . .
C62C C6C C7C 112.4(4) . .
N3C C6C C61C 109.8(4) . .
C62C C6C C61C 109.0(4) . .
C7C C6C C61C 108.4(4) . .
C6C C7C C8C 118.3(3) . .
N4C C8C C7C 113.4(3) . .
N4C C8C C81C 111.7(4) . .
C7C C8C C81C 110.2(4) . .
C10C C9C N4C 109.5(4) . .
C9C C10C N1C 112.1(4) . .
C12 N11 Cu1 175.8(4) . .
N11 C12 N13 173.1(5) . .
C14 N13 C12 124.8(4) . .
N15 C14 N13 173.5(5) . .
N21 Mn1 N21 180.00(18) 7_566 .
N21 Mn1 N41 90.14(14) 7_566 .
N21 Mn1 N41 89.86(14) . .
N21 Mn1 N41 89.86(14) 7_566 7_566
N21 Mn1 N41 90.14(14) . 7_566
N41 Mn1 N41 180.000(1) . 7_566
N21 Mn1 N31 89.79(16) 7_566 7_566
N21 Mn1 N31 90.21(16) . 7_566
N41 Mn1 N31 91.25(18) . 7_566
N41 Mn1 N31 88.75(18) 7_566 7_566
N21 Mn1 N31 90.21(16) 7_566 .
N21 Mn1 N31 89.79(16) . .
N41 Mn1 N31 88.75(18) . .
N41 Mn1 N31 91.25(18) 7_566 .
N31 Mn1 N31 180.000(1) 7_566 .
N35 Mn2 N51 92.32(16) . .
N35 Mn2 N25 89.50(14) . .
N51 Mn2 N25 94.98(14) . .
N35 Mn2 N45 95.91(16) . .
N51 Mn2 N45 170.64(16) . .
N25 Mn2 N45 89.55(14) . .
N35 Mn2 O1W 90.00(13) . .
N51 Mn2 O1W 89.83(12) . .
N25 Mn2 O1W 175.18(12) . .
N45 Mn2 O1W 85.73(12) . .
N35 Mn2 O2W 178.39(14) . .
N51 Mn2 O2W 86.69(15) . .
N25 Mn2 O2W 91.85(12) . .
N45 Mn2 O2W 84.99(14) . .
O1W Mn2 O2W 88.72(11) . .
C22 N21 Mn1 176.5(4) . .
N21 C22 N23 172.9(4) . .
C22 N23 C24 122.5(4) . .
N25 C24 N23 172.7(4) . .
C24 N25 Mn2 168.6(3) . .
C32 N31 Mn1 159.2(5) 4_545 .
N31 C32 N33 172.0(5) 4 .
C34 N33 C32 123.7(4) . .
N35 C34 N33 172.3(4) . .
C34 N35 Mn2 165.0(4) . .
C42A N41 C42B 36.8(6) . .
C42A N41 Mn1 148.8(8) . .
C42B N41 Mn1 174.4(8) . .
C42B C42A N41 76(2) . .
C42B C42A N43B 112(2) . .
N41 C42A N43B 171.6(14) . .
C42B C42A N43A 42.2(18) . 1_545
N41 C42A N43A 118.0(11) . 1_545
N43B C42A N43A 69.9(8) . 1_545
C42A C42B N41 67.3(19) . .
C42A C42B N43A 116(2) . 1_545
N41 C42B N43A 176.7(15) . 1_545
C42A C42B N43B 44.5(18) . .
N41 C42B N43B 111.8(11) . .
N43A C42B N43B 71.6(8) 1_545 .
C42B N43A C44B 125.4(11) 1_565 .
C42B N43A C44A 106.1(11) 1_565 .
C44B N43A C44A 21.8(9) . .
C42B N43A C42A 21.8(7) 1_565 1_565
C44B N43A C42A 105.1(10) . 1_565
C44A N43A C42A 84.7(9) . 1_565
C42B N43A N43B 64.1(8) 1_565 1_565
C44B N43A N43B 66.2(8) . 1_565
C44A N43A N43B 44.5(7) . 1_565
C42A N43A N43B 42.3(6) 1_565 1_565
C42A N43B C44A 125.1(12) . 1_545
C42A N43B C42B 23.5(7) . .
C44A N43B C42B 103.7(11) 1_545 .
C42A N43B C44B 107.0(10) . 1_545
C44A N43B C44B 19.2(11) 1_545 1_545
C42B N43B C44B 84.8(9) . 1_545
C42A N43B N43A 67.8(7) . 1_545
C44A N43B N43A 61.8(8) 1_545 1_545
C42B N43B N43A 44.3(6) . 1_545
C44B N43B N43A 42.7(7) 1_545 1_545
C44B C44A N45 71(3) . .
C44B C44A N43B 120(4) . 1_565
N45 C44A N43B 168.9(17) . 1_565
C44B C44A N43A 46(3) . .
N45 C44A N43A 117.4(13) . .
N43B C44A N43A 73.7(10) 1_565 .
C44A C44B N45 75(3) . .
C44A C44B N43A 112(4) . .
N45 C44B N43A 171.2(16) . .
C44A C44B N43B 41(3) . 1_565
N45 C44B N43B 116.1(11) . 1_565
N43A C44B N43B 71.1(10) . 1_565
C44B N45 C44A 33.7(9) . .
C44B N45 Mn2 148.8(9) . .
C44A N45 Mn2 166.8(9) . .
C52 N51 Mn2 175.7(5) . .
N51 C52 N53B 152.8(8) . .
N51 C52 N53A 148.0(9) . .
N53B C52 N53A 58.6(7) . .
C54 N53A C52 110.4(10) . .
C54 N53A N53B 59.2(7) . .
C52 N53A N53B 58.7(7) . .
C52 N53B C54 115.4(8) . .
C52 N53B N53A 62.7(7) . .
C54 N53B N53A 60.9(7) . .
N55 C54 N53A 144.9(10) . .
N55 C54 N53B 153.9(9) . .
N53A C54 N53B 59.9(7) . .

loop_
_geom_bond_atom_site_label_1
_geom_bond_atom_site_label_2
_geom_bond_distance
_geom_bond_site_symmetry_2
Cu1 N2C 2.020(3) .
Cu1 N1C 2.031(3) .
Cu1 N3C 2.042(3) .
Cu1 N4C 2.042(3) .
Cu1 N11 2.234(4) .
N1C C10C 1.482(5) .
N1C C1C 1.508(5) .
N2C C3C 1.489(4) .
N2C C4C 1.487(4) .
N3C C5C 1.473(5) .
N3C C6C 1.499(5) .
N4C C8C 1.471(5) .
N4C C9C 1.505(6) .
C1C C11C 1.517(6) .
C1C C2C 1.519(5) .
C1C C12C 1.531(6) .
C2C C3C 1.531(5) .
C3C C31C 1.526(5) .
C4C C5C 1.512(6) .
C6C C62C 1.514(6) .
C6C C7C 1.517(6) .
C6C C61C 1.531(6) .
C7C C8C 1.512(6) .
C8C C81C 1.528(6) .
C9C C10C 1.451(7) .
N11 C12 1.129(5) .
C12 N13 1.298(6) .
N13 C14 1.274(6) .
C14 N15 1.159(5) .
Mn1 N21 2.203(3) 7_566
Mn1 N21 2.203(3) .
Mn1 N41 2.213(4) .
Mn1 N41 2.213(4) 7_566
Mn1 N31 2.231(4) 7_566
Mn1 N31 2.231(4) .
Mn2 N35 2.186(4) .
Mn2 N51 2.190(5) .
Mn2 N25 2.198(3) .
Mn2 N45 2.218(4) .
Mn2 O1W 2.224(3) .
Mn2 O2W 2.240(3) .
N21 C22 1.145(5) .
C22 N23 1.287(5) .
N23 C24 1.298(5) .
C24 N25 1.138(5) .
N31 C32 1.130(5) 4_545
C32 N31 1.130(5) 4
C32 N33 1.302(5) .
N33 C34 1.277(5) .
C34 N35 1.139(5) .
N41 C42A 1.109(14) .
N41 C42B 1.165(15) .
C42A C42B 0.720(12) .
C42A N43B 1.266(16) .
C42A N43A 1.741(15) 1_545
C42B N43A 1.300(16) 1_545
C42B N43B 1.675(16) .
N43A C42B 1.300(16) 1_565
N43A C44B 1.27(2) .
N43A C44A 1.62(2) .
N43A C42A 1.741(16) 1_565
N43A N43B 1.766(13) 1_565
N43B C44A 1.289(19) 1_545
N43B C44B 1.707(17) 1_545
N43B N43A 1.766(13) 1_545
C44A C44B 0.648(17) .
C44A N45 1.130(18) .
C44A N43B 1.289(19) 1_565
C44B N45 1.11(2) .
C44B N43B 1.707(17) 1_565
N51 C52 1.091(6) .
C52 N53B 1.374(11) .
C52 N53A 1.429(13) .
N53A C54 1.388(12) .
N53A N53B 1.373(15) .
N53B C54 1.363(11) .
C54 N55 1.102(7) .
